data_4022896
loop_
_publ_author_name
'Alexander Oehlke'
'Alexander A. Auer'
'Ina Jahre'
'Bernhard Walfort'
'Tobias R\"uffer'
'Petra Zoufal\'a'
'Heinrich Lang'
'Stefan Spange'

_publ_section_title
;
 Nitro-Substituted Stilbeneboronate Pinacol Esters and Their
 Fluoro-Adducts. Fluoride Ion Induced Polarity Enhancement of
 Arylboronate Esters
;
_journal_name_full 'Journal of Organic Chemistry'
_journal_page_first 4328
_journal_page_last 4339
_journal_paper_doi 10.1021/jo070084v
_journal_volume 72
_journal_year 2007
_chemical_formula_sum 'C20 H20 B N3 O8'
_chemical_formula_weight 441.20
_chemical_name_systematic
;
 ?
;
_space_group_IT_number 2
_symmetry_cell_setting triclinic
_symmetry_space_group_name_Hall '-P 1'
_symmetry_space_group_name_H-M 'P -1'
_atom_sites_solution_hydrogens geom
_atom_sites_solution_primary direct
_atom_sites_solution_secondary difmap
_audit_creation_method SHELXL-97
_cell_angle_alpha 79.652(4)
_cell_angle_beta 79.306(4)
_cell_angle_gamma 79.706(4)
_cell_formula_units_Z 2
_cell_length_a 7.0791(15)
_cell_length_b 8.5022(19)
_cell_length_c 18.497(4)
_cell_measurement_reflns_used 3035
_cell_measurement_temperature 298(2)
_cell_measurement_theta_max 24.83
_cell_measurement_theta_min 1.99
_cell_volume 1064.0(4)
_computing_cell_refinement Saint
_computing_data_collection Smart
_computing_data_reduction Saint
_computing_molecular_graphics XP
_computing_publication_material Shelxtl
_computing_structure_refinement 'SHELXL-97 (Sheldrick, 1997)'
_computing_structure_solution 'SHELXS-97 (Sheldrick, 1990)'
_diffrn_ambient_temperature 298(2)
_diffrn_measured_fraction_theta_full 0.990
_diffrn_measured_fraction_theta_max 0.990
_diffrn_measurement_device_type 'Bruker Smart CCD 1k'
_diffrn_measurement_method 'omega scans'
_diffrn_radiation_monochromator graphite
_diffrn_radiation_source 'fine-focus sealed tube'
_diffrn_radiation_type MoK\a
_diffrn_radiation_wavelength 0.71073
_diffrn_reflns_av_R_equivalents 0.0354
_diffrn_reflns_av_sigmaI/netI 0.0425
_diffrn_reflns_limit_h_max 8
_diffrn_reflns_limit_h_min -8
_diffrn_reflns_limit_k_max 10
_diffrn_reflns_limit_k_min -10
_diffrn_reflns_limit_l_max 23
_diffrn_reflns_limit_l_min 0
_diffrn_reflns_number 9009
_diffrn_reflns_theta_full 26.43
_diffrn_reflns_theta_max 26.43
_diffrn_reflns_theta_min 2.27
_exptl_absorpt_coefficient_mu 0.107
_exptl_absorpt_correction_T_max 0.99999
_exptl_absorpt_correction_T_min 0.72160
_exptl_absorpt_correction_type multi-scan
_exptl_absorpt_process_details sadabs
_exptl_crystal_colour colorless
_exptl_crystal_density_diffrn 1.377
_exptl_crystal_density_method 'not measured'
_exptl_crystal_description block
_exptl_crystal_F_000 460
_exptl_crystal_size_max 0.3
_exptl_crystal_size_mid 0.2
_exptl_crystal_size_min 0.2
_refine_diff_density_max 0.302
_refine_diff_density_min -0.218
_refine_diff_density_rms 0.047
_refine_ls_extinction_coef 0.059(7)
_refine_ls_extinction_expression Fc^*^=kFc[1+0.001xFc^2^\l^3^/sin(2\q)]^-1/4^
_refine_ls_extinction_method SHELXL
_refine_ls_goodness_of_fit_ref 1.067
_refine_ls_hydrogen_treatment mixed
_refine_ls_matrix_type full
_refine_ls_number_parameters 346
_refine_ls_number_reflns 4331
_refine_ls_number_restraints 177
_refine_ls_restrained_S_all 1.071
_refine_ls_R_factor_all 0.1059
_refine_ls_R_factor_gt 0.0597
_refine_ls_shift/su_max 0.000
_refine_ls_shift/su_mean 0.000
_refine_ls_structure_factor_coef Fsqd
_refine_ls_weighting_details 'calc w=1/[\s^2^(Fo^2^)+(0.1044P)^2^+0.1050P] where P=(Fo^2^+2Fc^2^)/3'
_refine_ls_weighting_scheme calc
_refine_ls_wR_factor_gt 0.1612
_refine_ls_wR_factor_ref 0.1959
_reflns_number_gt 2503
_reflns_number_total 4331
_reflns_threshold_expression >2sigma(I)
_cod_data_source_file jo070084vsi20070115_115420.cif
_cod_data_source_block spa12xpr
_cod_database_code 4022896

loop_
_symmetry_equiv_pos_as_xyz
'x, y, z'
'-x, -y, -z'

loop_
_atom_site_label
_atom_site_type_symbol
_atom_site_fract_x
_atom_site_fract_y
_atom_site_fract_z
_atom_site_U_iso_or_equiv
_atom_site_adp_type
_atom_site_occupancy
_atom_site_symmetry_multiplicity
_atom_site_calc_flag
_atom_site_refinement_flags
_atom_site_disorder_assembly
_atom_site_disorder_group
C4 C 0.7430(3) 0.5850(3) -0.06870(11) 0.0426(5) Uani 1 1 d . . .
C5 C 0.7656(3) 0.5355(3) -0.13825(12) 0.0476(6) Uani 1 1 d . . .
N2 N 0.7900(4) 0.3629(3) -0.14459(12) 0.0650(6) Uani 1 1 d . . .
O5 O 0.9107(4) 0.2706(2) -0.11306(13) 0.0929(7) Uani 1 1 d . . .
O6 O 0.6878(4) 0.3231(3) -0.18187(14) 0.1029(8) Uani 1 1 d . . .
C6 C 0.7695(4) 0.6395(3) -0.20497(13) 0.0532(6) Uani 1 1 d . . .
H6 H 0.7803 0.6007 -0.2497 0.064 Uiso 1 1 calc R . .
C1 C 0.7570(3) 0.8005(3) -0.20312(12) 0.0505(6) Uani 1 1 d . . .
N1 N 0.7656(4) 0.9126(3) -0.27408(13) 0.0690(6) Uani 1 1 d . . .
O3 O 0.7989(4) 0.8536(3) -0.33108(12) 0.1038(8) Uani 1 1 d . . .
O4 O 0.7378(5) 1.0550(3) -0.27159(12) 0.1094(9) Uani 1 1 d . . .
C2 C 0.7349(3) 0.8617(3) -0.13779(12) 0.0498(6) Uani 1 1 d . . .
H2 H 0.7267 0.9720 -0.1375 0.060 Uiso 1 1 calc R . .
C3 C 0.7253(3) 0.7529(3) -0.07223(12) 0.0436(5) Uani 1 1 d . . .
N3 N 0.6863(3) 0.8267(2) -0.00417(11) 0.0530(5) Uani 1 1 d . . .
O7 O 0.8109(3) 0.8944(3) 0.00802(12) 0.0818(6) Uani 1 1 d . . .
O8 O 0.5287(3) 0.8200(2) 0.03491(10) 0.0710(6) Uani 1 1 d . . .
C7 C 0.7322(3) 0.4655(3) -0.00068(12) 0.0459(5) Uani 1 1 d . . .
H7 H 0.6984 0.3677 -0.0059 0.055 Uiso 1 1 calc R . .
C8 C 0.7626(3) 0.4741(3) 0.06695(13) 0.0478(6) Uani 1 1 d . . .
H8 H 0.7915 0.5709 0.0756 0.057 Uiso 1 1 calc R . .
C9 C 0.7534(3) 0.3389(3) 0.12923(12) 0.0445(5) Uani 1 1 d . . .
C10 C 0.7292(4) 0.3691(3) 0.20226(13) 0.0530(6) Uani 1 1 d . . .
H10 H 0.7188 0.4746 0.2115 0.064 Uiso 1 1 calc R . .
C11 C 0.7204(4) 0.2431(3) 0.26118(13) 0.0570(6) Uani 1 1 d . . .
H11 H 0.7011 0.2658 0.3096 0.068 Uiso 1 1 calc R . .
C12 C 0.7399(3) 0.0832(3) 0.24966(13) 0.0506(6) Uani 1 1 d . . .
C13 C 0.7651(4) 0.0549(3) 0.17627(13) 0.0532(6) Uani 1 1 d . . .
H13 H 0.7779 -0.0506 0.1669 0.064 Uiso 1 1 calc R . .
C14 C 0.7715(3) 0.1797(3) 0.11740(13) 0.0493(6) Uani 1 1 d . . .
H14 H 0.7881 0.1570 0.0691 0.059 Uiso 1 1 calc R . .
B1 B 0.7405(4) -0.0606(3) 0.31512(16) 0.0536(7) Uani 1 1 d . A .
O1 O 0.7895(3) -0.2172(2) 0.30441(9) 0.0679(5) Uani 1 1 d . . .
O2 O 0.6960(3) -0.0416(2) 0.38780(9) 0.0744(6) Uani 1 1 d . . .
C15 C 0.7552(9) -0.2000(8) 0.4301(3) 0.0719(13) Uani 0.688(4) 1 d PDU A 1
C16 C 0.9547(9) -0.2011(7) 0.4467(3) 0.1113(19) Uani 0.688(4) 1 d PDU A 1
H16A H 1.0460 -0.1979 0.4013 0.167 Uiso 0.688(4) 1 calc PR A 1
H16B H 0.9909 -0.2978 0.4800 0.167 Uiso 0.688(4) 1 calc PR A 1
H16C H 0.9551 -0.1083 0.4696 0.167 Uiso 0.688(4) 1 calc PR A 1
C17 C 0.6050(11) -0.2219(8) 0.5015(3) 0.108(2) Uani 0.688(4) 1 d PDU A 1
H17A H 0.6421 -0.3239 0.5311 0.162 Uiso 0.688(4) 1 calc PR A 1
H17B H 0.4793 -0.2194 0.4885 0.162 Uiso 0.688(4) 1 calc PR A 1
H17C H 0.6001 -0.1361 0.5295 0.162 Uiso 0.688(4) 1 calc PR A 1
C18 C 0.7431(8) -0.3159(6) 0.3758(3) 0.0677(11) Uani 0.688(4) 1 d PDU A 1
C19 C 0.8984(10) -0.4670(6) 0.3781(3) 0.0973(17) Uani 0.688(4) 1 d PDU A 1
H19A H 0.8891 -0.5279 0.3402 0.146 Uiso 0.688(4) 1 calc PR A 1
H19B H 0.8781 -0.5326 0.4260 0.146 Uiso 0.688(4) 1 calc PR A 1
H19C H 1.0251 -0.4351 0.3694 0.146 Uiso 0.688(4) 1 calc PR A 1
C20 C 0.5481(8) -0.3625(6) 0.3788(3) 0.0988(17) Uani 0.688(4) 1 d PDU A 1
H20A H 0.4513 -0.2677 0.3787 0.148 Uiso 0.688(4) 1 calc PR A 1
H20B H 0.5187 -0.4370 0.4234 0.148 Uiso 0.688(4) 1 calc PR A 1
H20C H 0.5488 -0.4129 0.3363 0.148 Uiso 0.688(4) 1 calc PR A 1
C15' C 0.6807(16) -0.2035(19) 0.4328(7) 0.068(2) Uani 0.312(4) 1 d PDU A 2
C16' C 0.737(2) -0.2047(16) 0.5061(5) 0.089(3) Uani 0.312(4) 1 d PDU A 2
H16D H 0.8505 -0.1532 0.4992 0.134 Uiso 0.312(4) 1 calc PR A 2
H16E H 0.7648 -0.3144 0.5299 0.134 Uiso 0.312(4) 1 calc PR A 2
H16F H 0.6321 -0.1473 0.5366 0.134 Uiso 0.312(4) 1 calc PR A 2
C17' C 0.4662(9) -0.2323(10) 0.4430(6) 0.102(3) Uani 0.312(4) 1 d PDU A 2
H17D H 0.3847 -0.1571 0.4727 0.154 Uiso 0.312(4) 1 calc PR A 2
H17E H 0.4556 -0.3407 0.4674 0.154 Uiso 0.312(4) 1 calc PR A 2
H17F H 0.4257 -0.2170 0.3951 0.154 Uiso 0.312(4) 1 calc PR A 2
C18' C 0.8129(9) -0.3142(10) 0.3807(4) 0.065(2) Uani 0.312(4) 1 d PRDU A 2
C19' C 1.0322(9) -0.3302(9) 0.3890(5) 0.094(3) Uani 0.312(4) 1 d PRDU A 2
H19D H 1.0573 -0.4068 0.4323 0.141 Uiso 0.312(4) 1 d PR A 2
H19E H 1.0606 -0.2269 0.3941 0.141 Uiso 0.312(4) 1 d PR A 2
H19F H 1.1128 -0.3667 0.3456 0.141 Uiso 0.312(4) 1 d PR A 2
C20' C 0.765(2) -0.4773(12) 0.3837(8) 0.088(3) Uani 0.312(4) 1 d PDU A 2
H20D H 0.6344 -0.4686 0.3742 0.132 Uiso 0.312(4) 1 calc PR A 2
H20E H 0.7757 -0.5382 0.4321 0.132 Uiso 0.312(4) 1 calc PR A 2
H20F H 0.8535 -0.5312 0.3467 0.132 Uiso 0.312(4) 1 calc PR A 2

loop_
_atom_site_aniso_label
_atom_site_aniso_U_11
_atom_site_aniso_U_22
_atom_site_aniso_U_33
_atom_site_aniso_U_23
_atom_site_aniso_U_13
_atom_site_aniso_U_12
C4 0.0410(12) 0.0434(12) 0.0417(12) -0.0021(9) -0.0055(9) -0.0073(9)
C5 0.0520(13) 0.0432(12) 0.0457(13) -0.0038(10) -0.0070(10) -0.0063(10)
N2 0.0918(17) 0.0483(13) 0.0506(12) -0.0077(10) -0.0051(12) -0.0055(12)
O5 0.1248(19) 0.0553(12) 0.0886(15) -0.0121(11) -0.0212(14) 0.0187(12)
O6 0.156(2) 0.0715(15) 0.0978(17) -0.0239(12) -0.0405(16) -0.0299(15)
C6 0.0617(15) 0.0558(15) 0.0408(12) -0.0033(10) -0.0072(10) -0.0101(11)
C1 0.0530(14) 0.0526(14) 0.0430(13) 0.0052(10) -0.0088(10) -0.0114(11)
N1 0.0850(16) 0.0665(16) 0.0497(13) 0.0126(11) -0.0118(11) -0.0164(12)
O3 0.162(2) 0.0998(18) 0.0442(12) 0.0037(11) -0.0137(13) -0.0222(16)
O4 0.195(3) 0.0543(13) 0.0701(14) 0.0176(10) -0.0223(15) -0.0213(15)
C2 0.0557(14) 0.0422(13) 0.0502(13) -0.0003(10) -0.0093(11) -0.0095(10)
C3 0.0479(12) 0.0401(12) 0.0421(12) -0.0030(9) -0.0093(9) -0.0060(9)
N3 0.0694(14) 0.0394(11) 0.0481(11) -0.0031(8) -0.0086(10) -0.0066(10)
O7 0.0905(14) 0.0842(14) 0.0849(14) -0.0337(11) -0.0187(11) -0.0242(12)
O8 0.0845(14) 0.0595(11) 0.0610(11) -0.0133(9) 0.0101(10) -0.0079(10)
C7 0.0523(13) 0.0382(11) 0.0447(13) 0.0014(9) -0.0073(10) -0.0082(10)
C8 0.0563(14) 0.0368(11) 0.0494(13) 0.0008(9) -0.0110(10) -0.0087(10)
C9 0.0456(12) 0.0415(12) 0.0436(12) 0.0016(9) -0.0076(9) -0.0064(10)
C10 0.0720(16) 0.0416(12) 0.0467(13) -0.0026(10) -0.0143(11) -0.0109(11)
C11 0.0766(17) 0.0501(14) 0.0439(13) -0.0006(10) -0.0123(12) -0.0122(12)
C12 0.0567(14) 0.0466(13) 0.0458(13) 0.0030(10) -0.0084(10) -0.0100(11)
C13 0.0642(15) 0.0389(12) 0.0531(14) -0.0015(10) -0.0082(11) -0.0051(11)
C14 0.0589(14) 0.0412(12) 0.0441(12) -0.0010(10) -0.0069(10) -0.0047(10)
B1 0.0604(17) 0.0482(16) 0.0488(16) 0.0034(12) -0.0096(13) -0.0087(13)
O1 0.1011(14) 0.0488(10) 0.0471(10) 0.0058(8) -0.0092(9) -0.0089(9)
O2 0.1215(16) 0.0471(10) 0.0451(10) 0.0045(8) -0.0074(10) -0.0050(10)
C15 0.109(3) 0.052(2) 0.047(2) 0.0105(17) -0.010(2) -0.012(3)
C16 0.150(4) 0.095(4) 0.100(4) 0.021(3) -0.065(3) -0.036(3)
C17 0.174(5) 0.078(3) 0.054(3) 0.003(2) 0.017(3) -0.019(4)
C18 0.095(3) 0.050(2) 0.051(2) 0.0097(16) -0.011(2) -0.011(2)
C19 0.131(4) 0.061(3) 0.082(3) 0.006(2) -0.015(4) 0.014(3)
C20 0.116(3) 0.083(3) 0.095(4) 0.021(3) -0.017(3) -0.042(3)
C15' 0.095(4) 0.054(4) 0.049(4) 0.007(3) -0.008(4) -0.014(4)
C16' 0.142(8) 0.071(6) 0.045(4) 0.012(4) -0.016(5) -0.008(7)
C17' 0.086(5) 0.094(7) 0.106(8) 0.026(6) 0.002(5) -0.015(5)
C18' 0.092(4) 0.050(4) 0.047(4) 0.013(3) -0.011(4) -0.012(4)
C19' 0.088(4) 0.098(7) 0.079(6) 0.026(5) -0.019(5) -0.003(4)
C20' 0.130(7) 0.049(4) 0.077(6) 0.006(4) -0.012(7) -0.013(5)

loop_
_atom_type_symbol
_atom_type_description
_atom_type_scat_dispersion_real
_atom_type_scat_dispersion_imag
_atom_type_scat_source
C C 0.0033 0.0016 'International Tables Vol C Tables 4.2.6.8 and 6.1.1.4'
H H 0.0000 0.0000 'International Tables Vol C Tables 4.2.6.8 and 6.1.1.4'
B B 0.0013 0.0007 'International Tables Vol C Tables 4.2.6.8 and 6.1.1.4'
N N 0.0061 0.0033 'International Tables Vol C Tables 4.2.6.8 and 6.1.1.4'
O O 0.0106 0.0060 'International Tables Vol C Tables 4.2.6.8 and 6.1.1.4'

loop_
_geom_angle_atom_site_label_1
_geom_angle_atom_site_label_2
_geom_angle_atom_site_label_3
_geom_angle
C5 C4 C3 113.56(19)
C5 C4 C7 120.2(2)
C3 C4 C7 126.2(2)
C6 C5 C4 124.4(2)
C6 C5 N2 115.1(2)
C4 C5 N2 120.54(19)
O5 N2 O6 124.4(2)
O5 N2 C5 118.4(2)
O6 N2 C5 117.2(2)
C1 C6 C5 117.9(2)
C6 C1 C2 122.4(2)
C6 C1 N1 118.5(2)
C2 C1 N1 119.1(2)
O4 N1 O3 124.6(2)
O4 N1 C1 118.1(2)
O3 N1 C1 117.4(2)
C1 C2 C3 117.4(2)
C2 C3 C4 124.3(2)
C2 C3 N3 114.80(19)
C4 C3 N3 120.87(18)
O7 N3 O8 124.5(2)
O7 N3 C3 117.6(2)
O8 N3 C3 117.8(2)
C8 C7 C4 130.5(2)
C7 C8 C9 123.7(2)
C14 C9 C10 118.3(2)
C14 C9 C8 121.8(2)
C10 C9 C8 119.9(2)
C11 C10 C9 120.4(2)
C10 C11 C12 121.6(2)
C11 C12 C13 117.3(2)
C11 C12 B1 122.2(2)
C13 C12 B1 120.5(2)
C14 C13 C12 121.5(2)
C13 C14 C9 120.9(2)
O2 B1 O1 113.6(2)
O2 B1 C12 123.6(2)
O1 B1 C12 122.8(2)
B1 O1 C18 107.2(3)
B1 O1 C18' 105.8(3)
C18 O1 C18' 20.1(3)
B1 O2 C15 106.0(3)
B1 O2 C15' 108.0(5)
C15 O2 C15' 20.5(5)
O2 C15 C16 107.4(4)
O2 C15 C17 107.7(5)
C16 C15 C17 112.1(6)
O2 C15 C18 101.8(4)
C16 C15 C18 115.2(5)
C17 C15 C18 111.8(5)
O1 C18 C20 107.4(4)
O1 C18 C19 106.7(4)
C20 C18 C19 110.0(5)
O1 C18 C15 101.4(4)
C20 C18 C15 116.2(5)
C19 C18 C15 114.1(5)
C16' C15' O2 108.5(10)
C16' C15' C18' 117.7(11)
O2 C15' C18' 101.1(8)
C16' C15' C17' 110.1(11)
O2 C15' C17' 108.0(9)
C18' C15' C17' 110.7(8)
C20' C18' O1 108.9(7)
C20' C18' C15' 117.8(9)
O1 C18' C15' 101.7(8)
C20' C18' C19' 108.6(7)
O1 C18' C19' 107.3(2)
C15' C18' C19' 111.8(5)

loop_
_geom_bond_atom_site_label_1
_geom_bond_atom_site_label_2
_geom_bond_distance
C4 C5 1.397(3)
C4 C3 1.401(3)
C4 C7 1.468(3)
C5 C6 1.382(3)
C5 N2 1.470(3)
N2 O5 1.211(3)
N2 O6 1.212(3)
C6 C1 1.362(3)
C1 C2 1.372(3)
C1 N1 1.475(3)
N1 O4 1.199(3)
N1 O3 1.214(3)
C2 C3 1.386(3)
C3 N3 1.466(3)
N3 O7 1.209(3)
N3 O8 1.216(3)
C7 C8 1.325(3)
C8 C9 1.475(3)
C9 C14 1.390(3)
C9 C10 1.394(3)
C10 C11 1.385(3)
C11 C12 1.392(3)
C12 C13 1.395(3)
C12 B1 1.559(3)
C13 C14 1.377(3)
B1 O2 1.355(3)
B1 O1 1.356(3)
O1 C18 1.447(5)
O1 C18' 1.522(8)
O2 C15 1.465(7)
O2 C15' 1.486(16)
C15 C16 1.498(7)
C15 C17 1.539(8)
C15 C18 1.551(7)
C18 C20 1.491(7)
C18 C19 1.535(7)
C15' C16' 1.480(14)
C15' C18' 1.539(12)
C15' C17' 1.553(12)
C18' C20' 1.475(12)
C18' C19' 1.5672

loop_
_geom_torsion_atom_site_label_1
_geom_torsion_atom_site_label_2
_geom_torsion_atom_site_label_3
_geom_torsion_atom_site_label_4
_geom_torsion
C3 C4 C5 C6 -0.4(3)
C7 C4 C5 C6 177.3(2)
C3 C4 C5 N2 178.8(2)
C7 C4 C5 N2 -3.5(3)
C6 C5 N2 O5 129.5(3)
C4 C5 N2 O5 -49.8(3)
C6 C5 N2 O6 -50.0(3)
C4 C5 N2 O6 130.8(3)
C4 C5 C6 C1 2.3(4)
N2 C5 C6 C1 -176.9(2)
C5 C6 C1 C2 -2.1(4)
C5 C6 C1 N1 178.6(2)
C6 C1 N1 O4 173.7(3)
C2 C1 N1 O4 -5.7(4)
C6 C1 N1 O3 -5.7(4)
C2 C1 N1 O3 174.9(2)
C6 C1 C2 C3 0.0(3)
N1 C1 C2 C3 179.3(2)
C1 C2 C3 C4 2.1(3)
C1 C2 C3 N3 -175.4(2)
C5 C4 C3 C2 -1.9(3)
C7 C4 C3 C2 -179.5(2)
C5 C4 C3 N3 175.5(2)
C7 C4 C3 N3 -2.1(3)
C2 C3 N3 O7 -67.6(3)
C4 C3 N3 O7 114.8(2)
C2 C3 N3 O8 110.2(2)
C4 C3 N3 O8 -67.4(3)
C5 C4 C7 C8 159.7(2)
C3 C4 C7 C8 -22.9(4)
C4 C7 C8 C9 -177.4(2)
C7 C8 C9 C14 20.2(4)
C7 C8 C9 C10 -160.8(2)
C14 C9 C10 C11 -1.0(3)
C8 C9 C10 C11 -180.0(2)
C9 C10 C11 C12 1.5(4)
C10 C11 C12 C13 -1.1(4)
C10 C11 C12 B1 177.0(2)
C11 C12 C13 C14 0.3(4)
B1 C12 C13 C14 -177.8(2)
C12 C13 C14 C9 0.2(4)
C10 C9 C14 C13 0.2(3)
C8 C9 C14 C13 179.1(2)
C11 C12 B1 O2 9.4(4)
C13 C12 B1 O2 -172.5(2)
C11 C12 B1 O1 -169.3(2)
C13 C12 B1 O1 8.7(4)
O2 B1 O1 C18 10.3(4)
C12 B1 O1 C18 -170.8(3)
O2 B1 O1 C18' -10.6(4)
C12 B1 O1 C18' 168.3(3)
O1 B1 O2 C15 11.1(4)
C12 B1 O2 C15 -167.7(3)
O1 B1 O2 C15' -10.3(5)
C12 B1 O2 C15' 170.9(5)
B1 O2 C15 C16 95.6(4)
C15' O2 C15 C16 -165.9(19)
B1 O2 C15 C17 -143.6(4)
C15' O2 C15 C17 -45.0(15)
B1 O2 C15 C18 -25.9(4)
C15' O2 C15 C18 72.7(16)
B1 O1 C18 C20 96.8(4)
C18' O1 C18 C20 -174.0(15)
B1 O1 C18 C19 -145.3(4)
C18' O1 C18 C19 -56.1(12)
B1 O1 C18 C15 -25.5(5)
C18' O1 C18 C15 63.6(12)
O2 C15 C18 O1 30.9(5)
C16 C15 C18 O1 -85.0(6)
C17 C15 C18 O1 145.5(5)
O2 C15 C18 C20 -85.2(5)
C16 C15 C18 C20 158.9(5)
C17 C15 C18 C20 29.4(8)
O2 C15 C18 C19 145.2(4)
C16 C15 C18 C19 29.3(8)
C17 C15 C18 C19 -100.1(7)
B1 O2 C15' C16' 150.1(8)
C15 O2 C15' C16' 62.4(16)
B1 O2 C15' C18' 25.7(7)
C15 O2 C15' C18' -62.0(14)
B1 O2 C15' C17' -90.5(6)
C15 O2 C15' C17' -178(2)
B1 O1 C18' C20' 150.8(7)
C18 O1 C18' C20' 54.0(12)
B1 O1 C18' C15' 25.7(6)
C18 O1 C18' C15' -71.1(12)
B1 O1 C18' C19' -91.8(3)
C18 O1 C18' C19' 171.4(13)
C16' C15' C18' C20' 93.0(14)
O2 C15' C18' C20' -149.1(9)
C17' C15' C18' C20' -34.8(15)
C16' C15' C18' O1 -148.0(11)
O2 C15' C18' O1 -30.1(7)
C17' C15' C18' O1 84.2(10)
C16' C15' C18' C19' -33.9(14)
O2 C15' C18' C19' 84.1(7)
C17' C15' C18' C19' -161.7(8)
